data_2231485
loop_
_publ_author_name
'Asiri, Abdullah M.'
'Khan, Salman A.'
'Tahir, M. Nawaz'

_publ_section_title
;
 <i>N</i>-[(<i>E</i>)-1,3-Benzodioxol-5-ylmethylidene]-3,4-dimethyl-1,2-oxazol-5-amine
;
_journal_coeditor_code HB6330
_journal_issue 9
_journal_name_full 'Acta Crystallographica Section E'
_journal_page_first o2305
_journal_paper_doi 10.1107/S1600536811030327
_journal_volume 67
_journal_year 2011
_chemical_formula_iupac 'C13 H12 N2 O3'
_chemical_formula_moiety 'C13 H12 N2 O3'
_chemical_formula_sum 'C13 H12 N2 O3'
_chemical_formula_weight 244.25
_chemical_name_systematic
;
<i>N</i>-[(<i>E</i>)-1,3-Benzodioxol-5-ylmethylidene]-3,4-dimethyl-
1,2-oxazol-5-amine
;
_space_group_IT_number 14
_symmetry_cell_setting monoclinic
_symmetry_space_group_name_Hall '-P 2yn'
_symmetry_space_group_name_H-M 'P 1 21/n 1'
_atom_sites_solution_hydrogens geom
_atom_sites_solution_primary direct
_atom_sites_solution_secondary difmap
_audit_creation_method SHELXL-97
_cell_angle_alpha 90
_cell_angle_beta 102.607(2)
_cell_angle_gamma 90
_cell_formula_units_Z 4
_cell_length_a 7.5759(5)
_cell_length_b 10.6980(9)
_cell_length_c 14.6307(12)
_cell_measurement_reflns_used 1447
_cell_measurement_temperature 296(2)
_cell_measurement_theta_max 25.25
_cell_measurement_theta_min 3.35
_cell_volume 1157.19(16)
_computing_cell_refinement 'SAINT (Bruker, 2009)'
_computing_data_collection 'APEX2 (Bruker, 2009)'
_computing_data_reduction 'SAINT (Bruker, 2009)'
_computing_molecular_graphics 'ORTEP-3 for Windows (Farrugia, 1997) and PLATON (Spek, 2009)'
_computing_publication_material 'WinGX (Farrugia, 1999) and PLATON (Spek, 2009)'
_computing_structure_refinement 'SHELXL97 (Sheldrick, 2008)'
_computing_structure_solution 'SHELXS97 (Sheldrick, 2008)'
_diffrn_ambient_temperature 296(2)
_diffrn_detector_area_resol_mean 8.10
_diffrn_measured_fraction_theta_full 0.998
_diffrn_measured_fraction_theta_max 0.998
_diffrn_measurement_device_type 'Bruker Kappa APEXII CCD'
_diffrn_measurement_method \w
_diffrn_radiation_monochromator graphite
_diffrn_radiation_source 'fine-focus sealed tube'
_diffrn_radiation_type MoK\a
_diffrn_radiation_wavelength 0.71073
_diffrn_reflns_av_R_equivalents 0.0317
_diffrn_reflns_av_sigmaI/netI 0.0296
_diffrn_reflns_limit_h_max 9
_diffrn_reflns_limit_h_min -9
_diffrn_reflns_limit_k_max 12
_diffrn_reflns_limit_k_min -12
_diffrn_reflns_limit_l_max 17
_diffrn_reflns_limit_l_min -17
_diffrn_reflns_number 8018
_diffrn_reflns_theta_full 25.25
_diffrn_reflns_theta_max 25.25
_diffrn_reflns_theta_min 3.35
_diffrn_standards_number 0
_exptl_absorpt_coefficient_mu 0.102
_exptl_absorpt_correction_T_max 0.980
_exptl_absorpt_correction_T_min 0.975
_exptl_absorpt_correction_type multi-scan
_exptl_absorpt_process_details '(SADABS; Bruker, 2005)'
_exptl_crystal_colour yellow
_exptl_crystal_density_diffrn 1.402
_exptl_crystal_density_method 'not measured'
_exptl_crystal_description prism
_exptl_crystal_F_000 512
_exptl_crystal_size_max 0.28
_exptl_crystal_size_mid 0.24
_exptl_crystal_size_min 0.22
_refine_diff_density_max 0.165
_refine_diff_density_min -0.178
_refine_ls_goodness_of_fit_ref 1.026
_refine_ls_hydrogen_treatment constr
_refine_ls_matrix_type full
_refine_ls_number_parameters 165
_refine_ls_number_reflns 2087
_refine_ls_number_restraints 0
_refine_ls_restrained_S_all 1.026
_refine_ls_R_factor_all 0.0692
_refine_ls_R_factor_gt 0.0448
_refine_ls_shift/su_max 0.000
_refine_ls_shift/su_mean 0.000
_refine_ls_structure_factor_coef Fsqd
_refine_ls_weighting_details 'calc w=1/[\s^2^(Fo^2^)+(0.0693P)^2^+0.1704P] where P=(Fo^2^+2Fc^2^)/3'
_refine_ls_weighting_scheme calc
_refine_ls_wR_factor_gt 0.1137
_refine_ls_wR_factor_ref 0.1320
_reflns_number_gt 1447
_reflns_number_total 2087
_reflns_threshold_expression I>2\s(I)
_cod_data_source_file hb6330.cif
_cod_data_source_block I
_cod_original_sg_symbol_H-M 'P 21/n'
_cod_database_code 2231485
_cod_database_fobs_code 2231485

loop_
_symmetry_equiv_pos_site_id
_symmetry_equiv_pos_as_xyz
1 x,y,z
2 1/2-x,1/2+y,1/2-z
3 -x,-y,-z
4 1/2+x,1/2-y,1/2+z

loop_
_atom_site_aniso_label
_atom_site_aniso_U_11
_atom_site_aniso_U_22
_atom_site_aniso_U_33
_atom_site_aniso_U_12
_atom_site_aniso_U_13
_atom_site_aniso_U_23
O1 0.1287(13) 0.0486(9) 0.0459(9) -0.0125(8) 0.0292(9) -0.0072(7)
O2 0.1149(12) 0.0587(10) 0.0411(8) -0.0105(8) 0.0259(8) -0.0007(7)
O3 0.1182(12) 0.0479(9) 0.0477(9) 0.0126(8) 0.0273(8) -0.0003(7)
N1 0.0606(10) 0.0462(9) 0.0407(9) -0.0010(7) 0.0143(7) 0.0013(7)
N2 0.1179(16) 0.0650(13) 0.0447(11) 0.0151(10) 0.0288(10) -0.0032(9)
C1 0.0549(11) 0.0427(10) 0.0424(10) 0.0009(8) 0.0170(8) 0.0031(8)
C2 0.0648(12) 0.0409(10) 0.0445(11) -0.0023(9) 0.0172(9) 0.0050(9)
C3 0.0631(12) 0.0423(11) 0.0432(11) -0.0035(9) 0.0148(9) -0.0020(9)
C4 0.0652(12) 0.0526(12) 0.0373(10) -0.0033(9) 0.0157(9) 0.0023(9)
C5 0.0975(16) 0.0443(12) 0.0495(12) -0.0033(10) 0.0291(11) 0.0083(9)
C6 0.0860(15) 0.0407(11) 0.0497(12) -0.0020(10) 0.0253(10) -0.0009(9)
C7 0.1030(17) 0.0597(14) 0.0456(12) -0.0082(12) 0.0210(11) -0.0036(10)
C8 0.0656(13) 0.0431(10) 0.0434(11) -0.0004(9) 0.0186(9) -0.0022(9)
C9 0.0591(12) 0.0446(11) 0.0410(11) 0.0003(8) 0.0140(9) -0.0023(9)
C10 0.0517(11) 0.0505(12) 0.0404(11) -0.0020(8) 0.0091(8) 0.0009(9)
C11 0.0582(12) 0.0666(14) 0.0426(12) 0.0025(10) 0.0122(9) 0.0005(10)
C12 0.0825(16) 0.0934(18) 0.0410(12) -0.0012(13) 0.0179(11) 0.0039(12)
C13 0.0987(17) 0.0543(13) 0.0523(14) -0.0088(11) 0.0083(12) 0.0070(10)

loop_
_atom_site_type_symbol
_atom_site_label
_atom_site_fract_x
_atom_site_fract_y
_atom_site_fract_z
_atom_site_U_iso_or_equiv
_atom_site_thermal_displace_type
_atom_site_occupancy
_atom_site_disorder_group
O O1 0.6073(2) 0.09898(13) 0.08565(10) 0.0729(6) Uani 1.000 -16
O O2 0.6345(2) 0.27941(14) 0.00426(10) 0.0702(6) Uani 1.000 -16
O O3 0.6207(2) 0.38037(12) 0.55753(10) 0.0699(6) Uani 1.000 -16
N N1 0.6338(2) 0.23824(15) 0.43533(11) 0.0487(5) Uani 1.000 -16
N N2 0.6192(3) 0.37712(18) 0.65383(13) 0.0742(8) Uani 1.000 -16
C C1 0.6183(2) 0.31798(17) 0.28025(13) 0.0457(6) Uani 1.000 -16
C C2 0.6088(3) 0.20099(17) 0.23618(13) 0.0493(6) Uani 1.000 -16
C C3 0.6150(3) 0.19982(17) 0.14411(14) 0.0490(7) Uani 1.000 -16
C C4 0.6313(3) 0.30805(19) 0.09481(13) 0.0510(7) Uani 1.000 -16
C C5 0.6386(3) 0.42247(19) 0.13520(15) 0.0618(8) Uani 1.000 -16
C C6 0.6302(3) 0.42546(18) 0.22912(14) 0.0572(7) Uani 1.000 -16
C C7 0.6271(3) 0.1475(2) -0.00210(15) 0.0687(8) Uani 1.000 -16
C C8 0.6190(2) 0.33074(18) 0.37881(13) 0.0497(7) Uani 1.000 -16
C C9 0.6331(3) 0.26031(18) 0.52782(13) 0.0478(7) Uani 1.000 -16
C C10 0.6405(2) 0.18039(18) 0.60027(13) 0.0477(7) Uani 1.000 -16
C C11 0.6292(3) 0.2593(2) 0.67649(14) 0.0556(7) Uani 1.000 -16
C C12 0.6270(3) 0.2203(2) 0.77363(15) 0.0716(9) Uani 1.000 -16
C C13 0.6585(3) 0.0425(2) 0.60257(15) 0.0697(9) Uani 1.000 -16
H H2 0.59873 0.12747 0.26857 0.0591 Uiso 1.000 -16
H H5 0.64865 0.49515 0.10183 0.0741 Uiso 1.000 -16
H H6 0.63264 0.50254 0.25877 0.0686 Uiso 1.000 -16
H H7A 0.73721 0.11561 -0.01717 0.0824 Uiso 1.000 -16
H H7B 0.52555 0.12203 -0.05118 0.0824 Uiso 1.000 -16
H H8 0.60811 0.41048 0.40229 0.0596 Uiso 1.000 -16
H H12A 0.51285 0.18213 0.77471 0.1074 Uiso 1.000 -16
H H12B 0.64420 0.29227 0.81383 0.1074 Uiso 1.000 -16
H H12C 0.72268 0.16145 0.79518 0.1074 Uiso 1.000 -16
H H13A 0.69485 0.01447 0.54709 0.1045 Uiso 1.000 -16
H H13B 0.54443 0.00536 0.60531 0.1045 Uiso 1.000 -16
H H13C 0.74801 0.01816 0.65679 0.1045 Uiso 1.000 -16

loop_
_atom_type_symbol
_atom_type_description
_atom_type_scat_dispersion_real
_atom_type_scat_dispersion_imag
_atom_type_scat_source
C C 0.0033 0.0016 'International Tables Vol C Tables 4.2.6.8 and 6.1.1.4'
H H 0.0000 0.0000 'International Tables Vol C Tables 4.2.6.8 and 6.1.1.4'
N N 0.0061 0.0033 'International Tables Vol C Tables 4.2.6.8 and 6.1.1.4'
O O 0.0106 0.0060 'International Tables Vol C Tables 4.2.6.8 and 6.1.1.4'

loop_
_geom_angle_atom_site_label_1
_geom_angle_atom_site_label_2
_geom_angle_atom_site_label_3
_geom_angle
_geom_angle_publ_flag
C3 O1 C7 106.12(15) no
C4 O2 C7 106.20(16) no
N2 O3 C9 108.09(14) no
C8 N1 C9 119.01(17) no
O3 N2 C11 105.39(17) no
C2 C1 C6 119.69(17) no
C2 C1 C8 122.06(17) no
C6 C1 C8 118.24(17) no
C1 C2 C3 117.05(17) no
O1 C3 C2 128.35(17) no
O1 C3 C4 109.26(17) no
C2 C3 C4 122.39(18) no
O2 C4 C3 109.91(17) no
O2 C4 C5 128.19(19) no
C3 C4 C5 121.89(18) no
C4 C5 C6 116.46(19) no
C1 C6 C5 122.49(18) no
O1 C7 O2 108.37(16) no
N1 C8 C1 123.51(17) no
O3 C9 N1 119.35(16) no
O3 C9 C10 109.80(16) no
N1 C9 C10 130.84(18) no
C9 C10 C11 103.94(17) no
C9 C10 C13 129.41(18) no
C11 C10 C13 126.65(18) no
N2 C11 C10 112.77(18) no
N2 C11 C12 120.26(19) no
C10 C11 C12 126.98(19) no
C1 C2 H2 121.00 no
C3 C2 H2 121.00 no
C4 C5 H5 122.00 no
C6 C5 H5 122.00 no
C1 C6 H6 119.00 no
C5 C6 H6 119.00 no
O1 C7 H7A 110.00 no
O1 C7 H7B 110.00 no
O2 C7 H7A 110.00 no
O2 C7 H7B 110.00 no
H7A C7 H7B 108.00 no
N1 C8 H8 118.00 no
C1 C8 H8 118.00 no
C11 C12 H12A 109.00 no
C11 C12 H12B 109.00 no
C11 C12 H12C 109.00 no
H12A C12 H12B 109.00 no
H12A C12 H12C 110.00 no
H12B C12 H12C 109.00 no
C10 C13 H13A 109.00 no
C10 C13 H13B 110.00 no
C10 C13 H13C 109.00 no
H13A C13 H13B 109.00 no
H13A C13 H13C 109.00 no
H13B C13 H13C 109.00 no

loop_
_geom_bond_atom_site_label_1
_geom_bond_atom_site_label_2
_geom_bond_distance
_geom_bond_publ_flag
O1 C3 1.370(2) no
O1 C7 1.423(3) no
O2 C4 1.365(2) no
O2 C7 1.415(3) no
O3 N2 1.412(2) no
O3 C9 1.366(2) no
N1 C8 1.279(2) no
N1 C9 1.375(2) no
N2 C11 1.301(3) no
C1 C2 1.403(3) no
C1 C6 1.385(3) no
C1 C8 1.447(3) no
C2 C3 1.358(3) no
C3 C4 1.384(3) no
C4 C5 1.355(3) no
C5 C6 1.390(3) no
C9 C10 1.353(3) no
C10 C11 1.416(3) no
C10 C13 1.481(3) no
C11 C12 1.485(3) no
C2 H2 0.9300 no
C5 H5 0.9300 no
C6 H6 0.9300 no
C7 H7A 0.9700 no
C7 H7B 0.9700 no
C8 H8 0.9300 no
C12 H12A 0.9600 no
C12 H12B 0.9600 no
C12 H12C 0.9600 no
C13 H13A 0.9600 no
C13 H13B 0.9600 no
C13 H13C 0.9600 no

loop_
_geom_hbond_atom_site_label_D
_geom_hbond_atom_site_label_H
_geom_hbond_atom_site_label_A
_geom_hbond_site_symmetry_A
_geom_hbond_distance_DH
_geom_hbond_distance_HA
_geom_hbond_distance_DA
_geom_hbond_angle_DHA
_geom_hbond_publ_flag
C7 H7B O1 3_655 0.97 2.58 3.264(3) 128 yes
C12 H12A Cg1 4_455 0.96 2.95 3.763(2) 143 yes

loop_
_geom_torsion_atom_site_label_1
_geom_torsion_atom_site_label_2
_geom_torsion_atom_site_label_3
_geom_torsion_atom_site_label_4
_geom_torsion
_geom_torsion_publ_flag
C7 O1 C3 C2 -177.5(2) no
C7 O1 C3 C4 2.4(2) no
C3 O1 C7 O2 -3.8(2) no
C7 O2 C4 C3 -2.4(2) no
C7 O2 C4 C5 178.9(2) no
C4 O2 C7 O1 3.8(2) no
C9 O3 N2 C11 -0.4(2) no
N2 O3 C9 N1 178.87(19) no
N2 O3 C9 C10 -0.3(2) no
C9 N1 C8 C1 179.97(18) no
C8 N1 C9 O3 -1.4(3) no
C8 N1 C9 C10 177.5(2) no
O3 N2 C11 C10 0.9(3) no
O3 N2 C11 C12 -178.74(19) no
C6 C1 C2 C3 1.1(3) no
C8 C1 C2 C3 -177.91(18) no
C2 C1 C6 C5 -2.0(3) no
C8 C1 C6 C5 177.09(19) no
C2 C1 C8 N1 9.0(3) no
C6 C1 C8 N1 -170.00(18) no
C1 C2 C3 O1 -179.6(2) no
C1 C2 C3 C4 0.5(3) no
O1 C3 C4 O2 0.0(3) no
O1 C3 C4 C5 178.8(2) no
C2 C3 C4 O2 179.9(2) no
C2 C3 C4 C5 -1.3(4) no
O2 C4 C5 C6 179.1(2) no
C3 C4 C5 C6 0.5(3) no
C4 C5 C6 C1 1.1(3) no
O3 C9 C10 C11 0.8(2) no
O3 C9 C10 C13 -178.49(18) no
N1 C9 C10 C11 -178.2(2) no
N1 C9 C10 C13 2.5(4) no
C9 C10 C11 N2 -1.1(3) no
C9 C10 C11 C12 178.5(2) no
C13 C10 C11 N2 178.2(2) no
C13 C10 C11 C12 -2.2(3) no

loop_
_cod_related_entry_id
_cod_related_entry_database
_cod_related_entry_code
1 ChemSpider 29303836
